data_2206103
loop_
_publ_author_name
'Song, Xinjian'
'Tan, Xiaohong'
'Wang, Yangang'
'Meng, Xianggao'
'Shi, Bo-An'

_publ_section_title 1-(4-Methylbenzoyl)-3-{5-[4-(trifluoromethyl)phenyl]-1,3,4-thiadiazol-2-yl}urea
_journal_issue 6
_journal_name_full 'Acta Crystallographica Section E'
_journal_page_first o1731
_journal_page_last o1732
_journal_paper_doi 10.1107/S1600536805014765
_journal_volume 61
_journal_year 2005
_chemical_formula_iupac 'C18 H13 F3 N4 O2 S'
_chemical_formula_moiety 'C18 H13 F3 N4 O2 S'
_chemical_formula_sum 'C18 H13 F3 N4 O2 S'
_chemical_formula_weight 406.38
_chemical_melting_point_gt 573
_chemical_name_systematic 1-(4-Methylbenzoyl)-3-{5-[4-(trifluoromethyl)phenyl]-1,3,4-thiadiazol-2-yl)urea
_space_group_IT_number 14
_symmetry_cell_setting monoclinic
_symmetry_space_group_name_Hall '-P 2ybc'
_symmetry_space_group_name_H-M 'P 1 21/c 1'
_atom_sites_solution_hydrogens geom
_atom_sites_solution_primary direct
_atom_sites_solution_secondary difmap
_audit_creation_method SHELXL-97
_cell_angle_alpha 90.00
_cell_angle_beta 93.829(2)
_cell_angle_gamma 90.00
_cell_formula_units_Z 4
_cell_length_a 16.4728(16)
_cell_length_b 13.8150(14)
_cell_length_c 7.6914(8)
_cell_measurement_reflns_used 1950
_cell_measurement_temperature 292(2)
_cell_measurement_theta_max 22.74
_cell_measurement_theta_min 2.48
_cell_volume 1746.4(3)
_computing_cell_refinement 'SAINT (Bruker, 2001)'
_computing_data_collection 'SMART (Bruker, 2001)'
_computing_data_reduction SAINT
_computing_molecular_graphics 'SHELXTL (Sheldrick, 2001)'
_computing_publication_material SHELXTL
_computing_structure_refinement 'SHELXL97 (Sheldrick, 1997)'
_computing_structure_solution 'SHELXS97 (Sheldrick, 1997)'
_diffrn_ambient_temperature 292(2)
_diffrn_measured_fraction_theta_full 0.998
_diffrn_measured_fraction_theta_max 0.998
_diffrn_measurement_device_type 'Bruker SMART CCD area-detector'
_diffrn_measurement_method '\f and \w'
_diffrn_radiation_monochromator graphite
_diffrn_radiation_source 'fine-focus sealed tube'
_diffrn_radiation_type MoK\a
_diffrn_radiation_wavelength 0.71073
_diffrn_reflns_av_R_equivalents 0.0335
_diffrn_reflns_av_sigmaI/netI 0.0401
_diffrn_reflns_limit_h_max 20
_diffrn_reflns_limit_h_min -20
_diffrn_reflns_limit_k_max 12
_diffrn_reflns_limit_k_min -17
_diffrn_reflns_limit_l_max 9
_diffrn_reflns_limit_l_min -9
_diffrn_reflns_number 9386
_diffrn_reflns_theta_full 26.00
_diffrn_reflns_theta_max 26.00
_diffrn_reflns_theta_min 1.24
_diffrn_standards_decay_% 0
_diffrn_standards_interval_count 0
_diffrn_standards_interval_time 0
_diffrn_standards_number 0
_exptl_absorpt_coefficient_mu 0.239
_exptl_absorpt_correction_T_max 0.9858
_exptl_absorpt_correction_T_min 0.8697
_exptl_absorpt_correction_type multi-scan
_exptl_absorpt_process_details '(SADABS; Sheldrick, 1996)'
_exptl_crystal_colour colorless
_exptl_crystal_density_diffrn 1.546
_exptl_crystal_density_method 'not measured'
_exptl_crystal_description plate
_exptl_crystal_F_000 832
_exptl_crystal_size_max 0.60
_exptl_crystal_size_mid 0.25
_exptl_crystal_size_min 0.06
_refine_diff_density_max 0.586
_refine_diff_density_min -0.263
_refine_ls_extinction_method none
_refine_ls_goodness_of_fit_ref 1.055
_refine_ls_hydrogen_treatment constr
_refine_ls_matrix_type full
_refine_ls_number_parameters 254
_refine_ls_number_reflns 3428
_refine_ls_number_restraints 0
_refine_ls_restrained_S_all 1.055
_refine_ls_R_factor_all 0.0777
_refine_ls_R_factor_gt 0.0543
_refine_ls_shift/su_max 0.000
_refine_ls_shift/su_mean 0.000
_refine_ls_structure_factor_coef Fsqd
_refine_ls_weighting_details 'calc w = 1/[\s^2^(Fo^2^)+(0.1051P)^2^+0.1106P] where P = (Fo^2^+2Fc^2^)/3'
_refine_ls_weighting_scheme calc
_refine_ls_wR_factor_gt 0.1546
_refine_ls_wR_factor_ref 0.1770
_reflns_number_gt 2474
_reflns_number_total 3428
_reflns_threshold_expression I>2\s(I)
_cod_data_source_file ww6384.cif
_cod_data_source_block I
_cod_depositor_comments
;
The following automatic conversions were performed:
'_symmetry_cell_setting' value 'Monoclinic' changed to 'monoclinic'
according to '/home/saulius/struct/CIF-dictionaries/cif_core.dic'
dictionary named 'cif_core.dic' version 2.4.1 from 2010-06-29.

Automatic conversion script
Id: cif_fix_enum 1527 2010-12-29 10:47:43Z saulius 

The following automatic conversions were performed:

'_chemical_melting_point' tag was changed to
'_chemical_melting_point_gt' since the value was specified 'more
than' ('>') a certain temperature. The value '>573' was changed to
'573' - it should be numeric and without a unit designator.

Automatic conversion script
Id: cif_fix_values 1646 2011-03-28 12:23:43Z adriana 

The following automatic conversions were performed:

'_chemical_melting_point' tag was changed to
'_chemical_melting_point_gt' since the value was specified 'more
than' ('>') a certain temperature. The value '>573' was changed to
'573' - it should be numeric and without a unit
designator.

'_symmetry_cell_setting' value 'Monoclinic' changed to
'monoclinic' according to
/home/saulius/struct/CIF-dictionaries/cif_core.dic dictionary named
'cif_core.dic' version 2.4.1 from 2010-06-29.

Automatic conversion script
Id: cif_fix_values 1715 2011-07-08 13:25:40Z adriana 
;
_cod_original_sg_symbol_H-M 'P 21 /c'
_cod_database_code 2206103
_cod_database_fobs_code 2206103

loop_
_symmetry_equiv_pos_as_xyz
'x, y, z'
'-x, y+1/2, -z+1/2'
'-x, -y, -z'
'x, -y-1/2, z-1/2'

loop_
_atom_site_label
_atom_site_fract_x
_atom_site_fract_y
_atom_site_fract_z
_atom_site_U_iso_or_equiv
_atom_site_adp_type
_atom_site_calc_flag
_atom_site_refinement_flags
_atom_site_occupancy
_atom_site_type_symbol
C1 0.8947(2) 0.8875(3) 1.0066(5) 0.0770(11) Uani d . 1 C
H1A 0.9344 0.8373 0.9971 0.115 Uiso calc R 1 H
H1B 0.8669 0.8783 1.1111 0.115 Uiso calc R 1 H
H1C 0.9213 0.9494 1.0107 0.115 Uiso calc R 1 H
C2 0.83415(18) 0.8839(2) 0.8510(4) 0.0552(7) Uani d . 1 C
C3 0.85809(18) 0.8673(3) 0.6862(4) 0.0657(9) Uani d . 1 C
H3 0.9130 0.8578 0.6705 0.079 Uiso calc R 1 H
C4 0.80321(17) 0.8643(2) 0.5436(4) 0.0599(8) Uani d . 1 C
H4 0.8213 0.8515 0.4339 0.072 Uiso calc R 1 H
C5 0.72113(15) 0.88029(18) 0.5621(3) 0.0429(6) Uani d . 1 C
C6 0.69644(17) 0.8960(2) 0.7280(4) 0.0516(7) Uani d . 1 C
H6 0.6415 0.9054 0.7440 0.062 Uiso calc R 1 H
C7 0.75201(18) 0.8980(2) 0.8696(4) 0.0574(8) Uani d . 1 C
H7 0.7340 0.9089 0.9800 0.069 Uiso calc R 1 H
C8 0.66517(15) 0.87593(19) 0.4036(4) 0.0442(6) Uani d . 1 C
C9 0.52415(15) 0.91270(18) 0.2895(3) 0.0422(6) Uani d . 1 C
C10 0.48151(15) 0.86197(18) -0.0022(3) 0.0415(6) Uani d . 1 C
C11 0.37277(16) 0.86272(19) -0.2183(3) 0.0441(6) Uani d . 1 C
C12 0.29694(16) 0.86948(18) -0.3291(3) 0.0441(6) Uani d . 1 C
C13 0.29901(17) 0.8512(2) -0.5065(4) 0.0518(7) Uani d . 1 C
H13 0.3485 0.8383 -0.5534 0.062 Uiso calc R 1 H
C14 0.22863(18) 0.8518(2) -0.6133(4) 0.0557(7) Uani d . 1 C
H14 0.2308 0.8393 -0.7317 0.067 Uiso calc R 1 H
C15 0.15517(18) 0.8708(2) -0.5459(4) 0.0549(7) Uani d . 1 C
C16 0.15223(19) 0.8921(2) -0.3715(4) 0.0638(9) Uani d . 1 C
H16 0.1028 0.9071 -0.3264 0.077 Uiso calc R 1 H
C17 0.22270(18) 0.8911(2) -0.2635(4) 0.0588(8) Uani d . 1 C
H17 0.2203 0.9052 -0.1457 0.071 Uiso calc R 1 H
C18 0.0782(2) 0.8664(3) -0.6595(5) 0.0717(9) Uani d . 1 C
F1 0.02509(15) 0.9314(2) -0.6276(4) 0.1434(13) Uani d . 1 F
F2 0.08993(15) 0.8758(2) -0.8264(3) 0.1224(10) Uani d . 1 F
F3 0.04197(16) 0.7822(2) -0.6507(4) 0.1421(13) Uani d . 1 F
N1 0.58757(13) 0.91228(15) 0.4161(3) 0.0447(5) Uani d . 1 N
H1 0.5776 0.9376 0.5146 0.054 Uiso calc R 1 H
N2 0.53802(12) 0.86893(15) 0.1375(3) 0.0437(5) Uani d . 1 N
H2 0.5852 0.8437 0.1272 0.052 Uiso calc R 1 H
N3 0.50191(14) 0.82219(18) -0.1460(3) 0.0537(6) Uani d . 1 N
N4 0.43800(14) 0.82238(18) -0.2707(3) 0.0553(6) Uani d . 1 N
O1 0.68659(11) 0.84315(16) 0.2662(3) 0.0607(6) Uani d . 1 O
O2 0.45959(11) 0.95178(15) 0.3146(2) 0.0564(5) Uani d . 1 O
S1 0.38335(4) 0.90445(5) -0.00461(9) 0.0472(3) Uani d . 1 S

loop_
_atom_site_aniso_label
_atom_site_aniso_U_11
_atom_site_aniso_U_22
_atom_site_aniso_U_33
_atom_site_aniso_U_12
_atom_site_aniso_U_13
_atom_site_aniso_U_23
C1 0.069(2) 0.094(3) 0.063(2) 0.0105(18) -0.0267(18) -0.0058(18)
C2 0.0535(17) 0.0588(18) 0.0512(18) 0.0065(13) -0.0130(14) 0.0004(13)
C3 0.0395(16) 0.092(2) 0.065(2) 0.0121(15) -0.0053(14) -0.0045(17)
C4 0.0443(16) 0.084(2) 0.0510(18) 0.0106(15) 0.0003(14) -0.0081(15)
C5 0.0409(14) 0.0446(14) 0.0423(15) 0.0037(11) -0.0031(11) 0.0009(11)
C6 0.0412(15) 0.0699(19) 0.0429(16) 0.0074(13) -0.0025(12) 0.0024(13)
C7 0.0559(18) 0.077(2) 0.0386(16) 0.0104(14) -0.0013(13) 0.0015(13)
C8 0.0415(14) 0.0478(15) 0.0428(16) 0.0025(12) -0.0006(12) -0.0022(12)
C9 0.0408(14) 0.0453(15) 0.0398(15) -0.0015(11) -0.0039(11) -0.0018(11)
C10 0.0390(14) 0.0444(15) 0.0407(15) -0.0028(11) -0.0009(11) -0.0019(11)
C11 0.0453(15) 0.0460(15) 0.0402(15) 0.0013(12) -0.0032(12) -0.0011(11)
C12 0.0447(15) 0.0443(14) 0.0420(15) -0.0015(12) -0.0072(12) -0.0007(11)
C13 0.0463(15) 0.0641(18) 0.0443(17) -0.0015(13) -0.0030(12) -0.0023(13)
C14 0.0583(18) 0.0662(19) 0.0410(16) -0.0033(14) -0.0081(13) -0.0051(13)
C15 0.0508(17) 0.0558(17) 0.0559(19) 0.0011(13) -0.0140(14) -0.0020(13)
C16 0.0451(17) 0.084(2) 0.061(2) 0.0100(15) -0.0058(14) -0.0084(16)
C17 0.0494(17) 0.079(2) 0.0470(18) 0.0076(14) -0.0057(14) -0.0083(15)
C18 0.057(2) 0.085(2) 0.069(3) 0.0015(19) -0.0236(17) -0.0068(19)
F1 0.0827(17) 0.183(3) 0.155(3) 0.0614(18) -0.0617(17) -0.071(2)
F2 0.0846(17) 0.199(3) 0.0775(18) -0.0026(16) -0.0379(13) 0.0048(16)
F3 0.106(2) 0.128(2) 0.181(3) -0.0564(17) -0.0756(19) 0.0306(19)
N1 0.0394(12) 0.0568(14) 0.0370(12) 0.0060(10) -0.0046(9) -0.0089(10)
N2 0.0387(12) 0.0531(13) 0.0383(13) 0.0043(10) -0.0056(9) -0.0030(10)
N3 0.0434(13) 0.0753(17) 0.0411(13) 0.0076(11) -0.0067(10) -0.0116(12)
N4 0.0465(13) 0.0754(17) 0.0425(13) 0.0059(12) -0.0077(10) -0.0109(12)
O1 0.0502(12) 0.0883(15) 0.0427(12) 0.0177(10) -0.0036(9) -0.0124(10)
O2 0.0434(11) 0.0755(14) 0.0488(12) 0.0140(10) -0.0092(9) -0.0155(10)
S1 0.0425(4) 0.0569(5) 0.0411(4) 0.0054(3) -0.0056(3) -0.0068(3)

loop_
_atom_type_symbol
_atom_type_description
_atom_type_scat_dispersion_real
_atom_type_scat_dispersion_imag
_atom_type_scat_source
C C 0.0033 0.0016 'International Tables Vol C Tables 4.2.6.8 and 6.1.1.4'
H H 0.0000 0.0000 'International Tables Vol C Tables 4.2.6.8 and 6.1.1.4'
N N 0.0061 0.0033 'International Tables Vol C Tables 4.2.6.8 and 6.1.1.4'
O O 0.0106 0.0060 'International Tables Vol C Tables 4.2.6.8 and 6.1.1.4'
F F 0.0171 0.0103 'International Tables Vol C Tables 4.2.6.8 and 6.1.1.4'
S S 0.1246 0.1234 'International Tables Vol C Tables 4.2.6.8 and 6.1.1.4'

loop_
_geom_angle_atom_site_label_1
_geom_angle_atom_site_label_2
_geom_angle_atom_site_label_3
_geom_angle
_geom_angle_publ_flag
C2 C1 H1A 109.5 ?
C2 C1 H1B 109.5 ?
H1A C1 H1B 109.5 ?
C2 C1 H1C 109.5 ?
H1A C1 H1C 109.5 ?
H1B C1 H1C 109.5 ?
C3 C2 C7 117.6(3) ?
C3 C2 C1 121.6(3) ?
C7 C2 C1 120.9(3) ?
C2 C3 C4 121.9(3) ?
C2 C3 H3 119.1 ?
C4 C3 H3 119.1 ?
C3 C4 C5 120.5(3) ?
C3 C4 H4 119.8 ?
C5 C4 H4 119.8 ?
C6 C5 C4 118.0(3) ?
C6 C5 C8 124.2(2) ?
C4 C5 C8 117.8(2) ?
C7 C6 C5 120.9(3) ?
C7 C6 H6 119.6 ?
C5 C6 H6 119.6 ?
C6 C7 C2 121.2(3) ?
C6 C7 H7 119.4 ?
C2 C7 H7 119.4 ?
O1 C8 N1 121.1(2) ?
O1 C8 C5 121.8(2) ?
N1 C8 C5 117.1(2) yes
O2 C9 N2 122.4(2) ?
O2 C9 N1 121.1(2) ?
N2 C9 N1 116.5(2) yes
N3 C10 N2 119.6(2) ?
N3 C10 S1 115.6(2) ?
N2 C10 S1 124.79(19) ?
N4 C11 C12 122.5(2) ?
N4 C11 S1 113.8(2) ?
C12 C11 S1 123.7(2) ?
C17 C12 C13 118.5(3) ?
C17 C12 C11 122.7(3) ?
C13 C12 C11 118.9(3) ?
C14 C13 C12 120.7(3) ?
C14 C13 H13 119.7 ?
C12 C13 H13 119.7 ?
C15 C14 C13 120.3(3) ?
C15 C14 H14 119.9 ?
C13 C14 H14 119.9 ?
C14 C15 C16 119.9(3) ?
C14 C15 C18 120.4(3) ?
C16 C15 C18 119.7(3) ?
C15 C16 C17 120.0(3) ?
C15 C16 H16 120.0 ?
C17 C16 H16 120.0 ?
C16 C17 C12 120.6(3) ?
C16 C17 H17 119.7 ?
C12 C17 H17 119.7 ?
F1 C18 F3 106.9(3) ?
F1 C18 F2 105.2(3) ?
F3 C18 F2 103.6(3) ?
F1 C18 C15 114.9(3) ?
F3 C18 C15 112.2(3) ?
F2 C18 C15 113.1(3) ?
C9 N1 C8 127.7(2) yes
C9 N1 H1 116.1 ?
C8 N1 H1 116.1 ?
C9 N2 C10 124.2(2) yes
C9 N2 H2 117.9 ?
C10 N2 H2 117.9 ?
C10 N3 N4 111.3(2) ?
C11 N4 N3 113.3(2) ?
C10 S1 C11 86.08(12) ?

loop_
_geom_bond_atom_site_label_1
_geom_bond_atom_site_label_2
_geom_bond_distance
_geom_bond_publ_flag
C1 C2 1.506(4) yes
C1 H1A 0.9600 ?
C1 H1B 0.9600 ?
C1 H1C 0.9600 ?
C2 C3 1.372(4) ?
C2 C7 1.384(4) ?
C3 C4 1.375(4) ?
C3 H3 0.9300 ?
C4 C5 1.387(4) ?
C4 H4 0.9300 ?
C5 C6 1.382(4) ?
C5 C8 1.480(4) ?
C6 C7 1.376(4) ?
C6 H6 0.9300 ?
C7 H7 0.9300 ?
C8 O1 1.223(3) yes
C8 N1 1.383(3) yes
C9 O2 1.220(3) yes
C9 N2 1.349(3) yes
C9 N1 1.380(3) yes
C10 N3 1.299(3) ?
C10 N2 1.378(3) ?
C10 S1 1.719(3) ?
C11 N4 1.298(3) ?
C11 C12 1.468(4) yes
C11 S1 1.740(3) ?
C12 C17 1.386(4) ?
C12 C13 1.390(4) ?
C13 C14 1.376(4) ?
C13 H13 0.9300 ?
C14 C15 1.373(4) ?
C14 H14 0.9300 ?
C15 C16 1.377(4) ?
C15 C18 1.492(4) yes
C16 C17 1.382(4) ?
C16 H16 0.9300 ?
C17 H17 0.9300 ?
C18 F1 1.289(4) ?
C18 F3 1.312(4) ?
C18 F2 1.317(4) ?
N1 H1 0.8600 ?
N2 H2 0.8600 ?
N3 N4 1.376(3) ?

loop_
_geom_hbond_atom_site_label_D
_geom_hbond_atom_site_label_H
_geom_hbond_atom_site_label_A
_geom_hbond_site_symmetry_A
_geom_hbond_distance_DH
_geom_hbond_distance_HA
_geom_hbond_distance_DA
_geom_hbond_angle_DHA
C7 H7 O1 1_556 0.93 2.55 3.388(4) 150
N1 H1 O2 3_676 0.86 2.13 2.939(3) 156
N2 H2 O1 . 0.86 1.92 2.602(3) 135

loop_
_geom_torsion_atom_site_label_1
_geom_torsion_atom_site_label_2
_geom_torsion_atom_site_label_3
_geom_torsion_atom_site_label_4
_geom_torsion
_geom_torsion_publ_flag
C7 C2 C3 C4 -0.2(5) ?
C1 C2 C3 C4 -179.7(3) ?
C2 C3 C4 C5 1.4(5) ?
C3 C4 C5 C6 -2.0(5) ?
C3 C4 C5 C8 -179.9(3) ?
C4 C5 C6 C7 1.5(4) ?
C8 C5 C6 C7 179.2(3) ?
C5 C6 C7 C2 -0.3(5) ?
C3 C2 C7 C6 -0.4(5) ?
C1 C2 C7 C6 179.1(3) ?
C6 C5 C8 O1 -165.1(3) ?
C4 C5 C8 O1 12.6(4) ?
C6 C5 C8 N1 16.0(4) yes
C4 C5 C8 N1 -166.2(3) ?
N4 C11 C12 C17 164.5(3) ?
S1 C11 C12 C17 -13.7(4) yes
N4 C11 C12 C13 -13.9(4) ?
S1 C11 C12 C13 167.9(2) ?
C17 C12 C13 C14 -1.8(4) ?
C11 C12 C13 C14 176.6(3) ?
C12 C13 C14 C15 0.1(4) ?
C13 C14 C15 C16 1.9(5) ?
C13 C14 C15 C18 -176.7(3) ?
C14 C15 C16 C17 -2.1(5) ?
C18 C15 C16 C17 176.5(3) ?
C15 C16 C17 C12 0.4(5) ?
C13 C12 C17 C16 1.6(4) ?
C11 C12 C17 C16 -176.8(3) ?
C14 C15 C18 F1 -142.3(4) ?
C16 C15 C18 F1 39.1(5) ?
C14 C15 C18 F3 95.3(4) ?
C16 C15 C18 F3 -83.3(4) ?
C14 C15 C18 F2 -21.4(5) ?
C16 C15 C18 F2 160.0(3) ?
O2 C9 N1 C8 -176.1(3) ?
N2 C9 N1 C8 3.1(4) yes
O1 C8 N1 C9 4.0(4) ?
C5 C8 N1 C9 -177.2(2) yes
O2 C9 N2 C10 -1.3(4) ?
N1 C9 N2 C10 179.5(2) yes
N3 C10 N2 C9 176.9(2) ?
S1 C10 N2 C9 -2.0(4) ?
N2 C10 N3 N4 -179.6(2) ?
S1 C10 N3 N4 -0.6(3) ?
C12 C11 N4 N3 -179.0(2) ?
S1 C11 N4 N3 -0.6(3) ?
C10 N3 N4 C11 0.8(4) ?
N3 C10 S1 C11 0.2(2) ?
N2 C10 S1 C11 179.1(2) yes
N4 C11 S1 C10 0.2(2) ?
C12 C11 S1 C10 178.6(2) ?

loop_
_cod_related_entry_id
_cod_related_entry_database
_cod_related_entry_code
1 ChemSpider 21129353
